data_7236371
loop_
_publ_author_name
'Fu, Wei'
'Zhao, Baojing'
'Zhang, Man'
'Li, Chuan'
'Gao, Huiqi'
'Zhang, Jun'
'Zhou, Zhiming'

_publ_section_title
;
 3,4-Dinitro-1-(1H-tetrazol-5-yl)-1H-pyrazol-5-amine (HANTP) and its
 salts: primary and secondary explosives
;
_journal_issue 10
_journal_name_full 'Journal of Materials Chemistry A'
_journal_page_first 5044
_journal_paper_doi 10.1039/C6TA08376E
_journal_volume 5
_journal_year 2017
_chemical_formula_moiety '0.5(C8 H12 K2 N18 O12)'
_chemical_formula_sum 'C4 H6 K N9 O6'
_chemical_formula_weight 315.28
_space_group_crystal_system monoclinic
_space_group_IT_number 14
_space_group_name_Hall '-P 2yn'
_space_group_name_H-M_alt 'P 1 21/n 1'
_atom_sites_solution_hydrogens geom
_atom_sites_solution_primary direct
_atom_sites_solution_secondary difmap
_audit_creation_date 2016-06-29
_audit_creation_method
;
  Olex2 1.1
  (compiled 2011.02.15 svn.r1672, GUI svn.r3494)
;
_audit_update_record
;
2016-07-01 deposited with the CCDC.
2017-02-20 downloaded from the CCDC.
;
_cell_angle_alpha 90.00
_cell_angle_beta 93.333(9)
_cell_angle_gamma 90.00
_cell_formula_units_Z 8
_cell_length_a 17.0656(18)
_cell_length_b 6.8365(8)
_cell_length_c 19.3505(16)
_cell_measurement_reflns_used 3059
_cell_measurement_temperature 105.5
_cell_measurement_theta_max 29.2332
_cell_measurement_theta_min 3.1545
_cell_volume 2253.8(4)
_computing_cell_refinement
;
CrysAlisPro, Agilent Technologies,
Version 1.171.35.11 (release 16-05-2011 CrysAlis171 .NET)
(compiled May 16 2011,17:55:39)
;
_computing_data_collection
;
CrysAlisPro, Agilent Technologies,
Version 1.171.35.11 (release 16-05-2011 CrysAlis171 .NET)
(compiled May 16 2011,17:55:39)
;
_computing_data_reduction
;
CrysAlisPro, Agilent Technologies,
Version 1.171.35.11 (release 16-05-2011 CrysAlis171 .NET)
(compiled May 16 2011,17:55:39)
;
_computing_molecular_graphics
;
O. V. Dolomanov, L. J. Bourhis, R. J. Gildea, J. A. K. Howard and H. Puschmann,
OLEX2: a complete structure solution, refinement and analysis program.
J. Appl. Cryst. (2009). 42, 339-341.
;
_computing_publication_material
;
O. V. Dolomanov, L. J. Bourhis, R. J. Gildea, J. A. K. Howard and H. Puschmann,
OLEX2: a complete structure solution, refinement and analysis program.
J. Appl. Cryst. (2009). 42, 339-341.
;
_computing_structure_refinement 'SHELXL-97 (Sheldrick, 1997)'
_computing_structure_solution 'A short history of SHELX (Sheldrick, 2007)/Bruker'
_diffrn_ambient_temperature 105.5
_diffrn_detector_area_resol_mean 16.0971
_diffrn_measured_fraction_theta_full 0.999
_diffrn_measured_fraction_theta_max 0.999
_diffrn_measurement_details
;
#__ type_ start__ end____ width___ exp.time_
  1 omega  -10.00   33.00   1.0000   15.0000
omega____ theta____ kappa____ phi______ frames
    -      -15.8148   37.0000  120.0000 43

#__ type_ start__ end____ width___ exp.time_
  2 omega  -30.00   -3.00   1.0000   15.0000
omega____ theta____ kappa____ phi______ frames
    -      -15.8148   65.0000  152.0000 27

#__ type_ start__ end____ width___ exp.time_
  3 omega   -8.00   18.00   1.0000   15.0000
omega____ theta____ kappa____ phi______ frames
    -      -15.8148 -115.0000  -41.0000 26

#__ type_ start__ end____ width___ exp.time_
  4 omega  -50.00   47.00   1.0000   15.0000
omega____ theta____ kappa____ phi______ frames
    -       20.9711  -37.0000 -180.0000 97

#__ type_ start__ end____ width___ exp.time_
  5 omega  -48.00   51.00   1.0000   15.0000
omega____ theta____ kappa____ phi______ frames
    -       20.9711  -77.0000  150.0000 99
;
_diffrn_measurement_device_type 'Xcalibur, Eos, Gemini'
_diffrn_measurement_method '\w scans'
_diffrn_orient_matrix_UB_11 -0.0064953000
_diffrn_orient_matrix_UB_12 0.1021224000
_diffrn_orient_matrix_UB_13 -0.0025987000
_diffrn_orient_matrix_UB_21 -0.0258562000
_diffrn_orient_matrix_UB_22 -0.0057429000
_diffrn_orient_matrix_UB_23 0.0272978000
_diffrn_orient_matrix_UB_31 0.0320190000
_diffrn_orient_matrix_UB_32 0.0175059000
_diffrn_orient_matrix_UB_33 0.0243756000
_diffrn_radiation_monochromator graphite
_diffrn_radiation_type 'Mo K\a'
_diffrn_radiation_wavelength 0.7107
_diffrn_reflns_av_R_equivalents 0.0646
_diffrn_reflns_av_unetI/netI 0.0917
_diffrn_reflns_limit_h_max 21
_diffrn_reflns_limit_h_min -20
_diffrn_reflns_limit_k_max 5
_diffrn_reflns_limit_k_min -8
_diffrn_reflns_limit_l_max 23
_diffrn_reflns_limit_l_min -19
_diffrn_reflns_number 10970
_diffrn_reflns_theta_full 26.00
_diffrn_reflns_theta_max 26.00
_diffrn_reflns_theta_min 3.16
_diffrn_source 'Enhance (Mo) X-ray Source'
_exptl_absorpt_coefficient_mu 0.522
_exptl_absorpt_correction_T_max 1.00000
_exptl_absorpt_correction_T_min 0.91908
_exptl_absorpt_correction_type multi-scan
_exptl_absorpt_process_details
;
CrysAlisPro, Agilent Technologies,
Version 1.171.35.11 (release 16-05-2011 CrysAlis171 .NET)
(compiled May 16 2011,17:55:39)
Empirical absorption correction using spherical harmonics,
 implemented in SCALE3 ABSPACK scaling algorithm.
;
_exptl_crystal_density_diffrn 1.858
_exptl_crystal_density_method 'not measured'
_exptl_crystal_F_000 1280
_exptl_crystal_size_max 0.34
_exptl_crystal_size_mid 0.05
_exptl_crystal_size_min 0.03
_refine_diff_density_max 0.673
_refine_diff_density_min -0.766
_refine_diff_density_rms 0.134
_refine_ls_extinction_method none
_refine_ls_goodness_of_fit_ref 1.087
_refine_ls_hydrogen_treatment mixed
_refine_ls_matrix_type full
_refine_ls_number_parameters 380
_refine_ls_number_reflns 4426
_refine_ls_number_restraints 42
_refine_ls_restrained_S_all 1.090
_refine_ls_R_factor_all 0.1003
_refine_ls_R_factor_gt 0.0776
_refine_ls_shift/su_max 0.000
_refine_ls_shift/su_mean 0.000
_refine_ls_structure_factor_coef Fsqd
_refine_ls_weighting_details 'calc w=1/[\s^2^(Fo^2^)+(0.0572P)^2^+12.1590P] where P=(Fo^2^+2Fc^2^)/3'
_refine_ls_weighting_scheme calc
_refine_ls_wR_factor_gt 0.1851
_refine_ls_wR_factor_ref 0.2002
_reflns_number_gt 3225
_reflns_number_total 4426
_reflns_threshold_expression >2sigma(I)
_cod_data_source_file c6ta08376e2.cif
_cod_data_source_block exp_4290
_cod_database_code 7236371
_reflns_odcompleteness_completeness 99.72
_reflns_odcompleteness_iscentric 1
_reflns_odcompleteness_theta 26.32

loop_
_space_group_symop_id
_space_group_symop_operation_xyz
1 'x, y, z'
2 '-x+1/2, y+1/2, -z+1/2'
3 '-x, -y, -z'
4 'x-1/2, -y-1/2, z-1/2'

loop_
_atom_site_label
_atom_site_type_symbol
_atom_site_fract_x
_atom_site_fract_y
_atom_site_fract_z
_atom_site_U_iso_or_equiv
_atom_site_adp_type
_atom_site_occupancy
_atom_site_symmetry_multiplicity
_atom_site_calc_flag
_atom_site_refinement_flags
_atom_site_disorder_assembly
_atom_site_disorder_group
K1 K 0.64670(7) 0.7112(2) 0.03879(5) 0.0237(3) Uani 1 1 d . . .
O2 O 0.8188(2) 0.5785(7) 0.05987(18) 0.0266(10) Uani 1 1 d . A .
N18 N 1.0946(2) 0.9571(8) -0.1706(2) 0.0194(11) Uani 1 1 d . . .
N11 N 0.8753(3) 1.0492(8) -0.3826(2) 0.0224(11) Uani 1 1 d . . .
O5 O 0.9307(2) 1.1102(7) -0.41589(17) 0.0261(10) Uani 1 1 d . . .
N15 N 1.0052(2) 0.8389(8) -0.1017(2) 0.0197(11) Uani 1 1 d . A .
N5 N 0.9437(2) 0.4811(8) 0.2661(2) 0.0171(10) Uani 1 1 d . . .
O1 O 0.9413(2) 0.6672(7) 0.06481(18) 0.0260(10) Uani 1 1 d . A .
N10 N 1.0377(2) 1.0578(8) -0.3052(2) 0.0194(11) Uani 1 1 d . . .
H10A H 1.0797 1.0535 -0.2784 0.023 Uiso 1 1 calc R . .
H10B H 1.0398 1.1001 -0.3469 0.023 Uiso 1 1 calc R . .
N7 N 1.0410(3) 0.3748(8) 0.4246(2) 0.0233(12) Uani 1 1 d . . .
O4 O 0.7174(2) 0.3425(7) 0.2281(2) 0.0258(10) Uani 1 1 d . . .
O3 O 0.7164(2) 0.5958(7) 0.16037(18) 0.0251(10) Uani 1 1 d . . .
N4 N 0.8648(2) 0.4424(8) 0.2697(2) 0.0194(11) Uani 1 1 d . . .
O6 O 0.8066(2) 1.0422(8) -0.40778(19) 0.0309(11) Uani 1 1 d . . .
N13 N 0.8860(2) 0.8796(7) -0.2048(2) 0.0182(10) Uani 1 1 d . A .
C7 C 0.8464(3) 0.9175(9) -0.2628(2) 0.0163(11) Uani 1 1 d . A .
N14 N 0.9619(2) 0.9303(8) -0.2168(2) 0.0160(10) Uani 1 1 d . . .
N12 N 0.7634(3) 0.8735(9) -0.2631(2) 0.0289(10) Uani 1 1 d U . .
N17 N 1.1292(3) 0.9102(8) -0.1083(2) 0.0206(11) Uani 1 1 d . . .
N1 N 1.0352(2) 0.5984(7) 0.1881(2) 0.0192(11) Uani 1 1 d . . .
H1A H 1.0730 0.5859 0.2191 0.023 Uiso 1 1 calc R . .
H1B H 1.0443 0.6416 0.1476 0.023 Uiso 1 1 calc R . .
N3 N 0.7500(2) 0.4706(8) 0.1974(2) 0.0192(11) Uani 1 1 d . . .
N2 N 0.8828(3) 0.6029(8) 0.0923(2) 0.0204(11) Uani 1 1 d . A .
N6 N 0.9725(2) 0.3778(8) 0.3845(2) 0.0202(11) Uani 1 1 d . . .
N16 N 1.0770(3) 0.8421(8) -0.0676(2) 0.0219(11) Uani 1 1 d . . .
N8 N 1.0993(3) 0.4404(8) 0.3888(2) 0.0248(12) Uani 1 1 d . . .
C5 C 0.9705(3) 0.9997(9) -0.2824(2) 0.0178(12) Uani 1 1 d . A .
C8 C 1.0203(3) 0.9101(9) -0.1630(2) 0.0162(11) Uani 1 1 d . . .
C3 C 0.8349(3) 0.4858(9) 0.2078(2) 0.0179(12) Uani 1 1 d . . .
N9 N 1.0711(2) 0.4929(8) 0.3239(2) 0.0237(12) Uani 1 1 d . . .
C2 C 0.8909(3) 0.5532(9) 0.1628(2) 0.0181(12) Uani 1 1 d . . .
C4 C 0.9953(3) 0.4516(9) 0.3252(2) 0.0168(12) Uani 1 1 d . . .
C1 C 0.9628(3) 0.5511(9) 0.2027(2) 0.0149(11) Uani 1 1 d . . .
O10 O 0.7296(5) 0.8836(18) -0.2127(5) 0.0336(16) Uani 0.500(7) 1 d PU A 2
O9 O 0.7368(5) 0.7828(16) -0.3183(4) 0.0348(16) Uani 0.500(7) 1 d PU A 2
C6 C 0.8935(3) 0.9899(9) -0.3140(2) 0.0172(12) Uani 1 1 d . . .
K2 K 0.85140(7) 0.6979(2) -0.07549(5) 0.0234(3) Uani 1 1 d . . .
O11 O 0.8818(2) 0.2953(7) -0.07023(18) 0.0258(10) Uani 1 1 d . A .
H11A H 0.9028 0.2584 -0.0314 0.039 Uiso 1 1 d R . .
H11B H 0.8489 0.2085 -0.0847 0.039 Uiso 1 1 d R . .
O12 O 0.7529(2) 1.0050(7) -0.04957(18) 0.0274(10) Uani 1 1 d . A .
H12A H 0.7543 1.0733 -0.0127 0.041 Uiso 1 1 d R . .
H12B H 0.7121 1.0369 -0.0744 0.041 Uiso 1 1 d R . .
O14 O 0.5997(2) 0.3353(7) 0.05750(18) 0.0264(10) Uani 1 1 d . . .
H14A H 0.6391 0.2660 0.0716 0.040 Uiso 1 1 d R A .
H14B H 0.5730 0.2624 0.0289 0.040 Uiso 1 1 d R . .
O13 O 0.7093(2) 1.0432(7) 0.10032(17) 0.0235(9) Uani 1 1 d . . .
H13A H 0.7573 1.0294 0.1138 0.035 Uiso 1 1 d R A .
H13B H 0.6950 1.1595 0.1086 0.035 Uiso 1 1 d R . .
O8 O 0.7411(5) 0.7679(18) -0.2154(5) 0.0299(13) Uani 0.500(7) 1 d PU A 1
O7 O 0.7152(4) 0.9676(15) -0.3021(4) 0.0292(12) Uani 0.500(7) 1 d PU . 1

loop_
_atom_site_aniso_label
_atom_site_aniso_U_11
_atom_site_aniso_U_22
_atom_site_aniso_U_33
_atom_site_aniso_U_23
_atom_site_aniso_U_13
_atom_site_aniso_U_12
K1 0.0171(6) 0.0421(9) 0.0118(5) -0.0053(5) 0.0012(4) -0.0028(6)
O2 0.0138(18) 0.054(3) 0.0119(17) 0.0012(19) -0.0022(14) -0.003(2)
N18 0.012(2) 0.035(3) 0.012(2) 0.001(2) -0.0012(16) 0.000(2)
N11 0.015(2) 0.042(3) 0.010(2) -0.001(2) -0.0032(17) -0.002(2)
O5 0.0172(19) 0.053(3) 0.0085(16) 0.0062(19) 0.0023(14) -0.008(2)
N15 0.013(2) 0.036(3) 0.0096(19) 0.003(2) -0.0019(16) 0.001(2)
N5 0.008(2) 0.036(3) 0.0076(18) 0.002(2) 0.0015(15) -0.002(2)
O1 0.0174(19) 0.050(3) 0.0113(17) 0.0040(19) 0.0055(14) -0.001(2)
N10 0.013(2) 0.038(3) 0.0076(19) 0.007(2) 0.0008(16) 0.002(2)
N7 0.014(2) 0.043(3) 0.013(2) 0.006(2) -0.0019(17) 0.004(2)
O4 0.0152(19) 0.037(3) 0.025(2) 0.006(2) 0.0000(16) -0.0046(19)
O3 0.0176(19) 0.042(3) 0.0151(18) 0.0042(19) -0.0027(15) 0.0046(19)
N4 0.009(2) 0.038(3) 0.0110(19) 0.000(2) 0.0018(16) 0.001(2)
O6 0.0108(18) 0.065(3) 0.0167(18) 0.009(2) -0.0024(14) 0.003(2)
N13 0.010(2) 0.031(3) 0.014(2) 0.001(2) 0.0006(16) 0.000(2)
C7 0.011(2) 0.025(3) 0.013(2) 0.000(2) -0.0010(18) -0.004(2)
N14 0.011(2) 0.030(3) 0.0074(18) 0.0005(19) 0.0024(15) -0.002(2)
N12 0.0129(17) 0.052(3) 0.0217(16) 0.0090(19) -0.0003(12) -0.0092(18)
N17 0.013(2) 0.035(3) 0.013(2) -0.001(2) 0.0004(16) -0.001(2)
N1 0.013(2) 0.038(3) 0.0072(19) 0.003(2) 0.0007(16) -0.002(2)
N3 0.013(2) 0.035(3) 0.0096(19) 0.000(2) 0.0023(16) -0.002(2)
N2 0.015(2) 0.038(3) 0.0072(19) 0.001(2) 0.0001(16) 0.001(2)
N6 0.015(2) 0.038(3) 0.0077(19) 0.000(2) 0.0006(16) 0.003(2)
N16 0.014(2) 0.041(3) 0.0101(19) -0.003(2) -0.0023(16) -0.003(2)
N8 0.015(2) 0.046(3) 0.013(2) 0.004(2) 0.0002(17) 0.003(2)
C5 0.018(3) 0.024(3) 0.011(2) -0.002(2) 0.0031(19) -0.001(2)
C8 0.014(2) 0.026(3) 0.009(2) -0.001(2) 0.0011(18) 0.000(2)
C3 0.012(2) 0.031(3) 0.011(2) -0.001(2) -0.0015(18) 0.003(2)
N9 0.011(2) 0.048(4) 0.012(2) 0.003(2) -0.0019(16) 0.004(2)
C2 0.011(2) 0.034(4) 0.009(2) 0.001(2) -0.0006(18) 0.000(2)
C4 0.013(2) 0.029(3) 0.008(2) 0.005(2) -0.0025(18) 0.000(2)
C1 0.012(2) 0.024(3) 0.009(2) 0.000(2) 0.0025(18) 0.004(2)
O10 0.016(3) 0.055(4) 0.031(2) 0.004(3) 0.007(2) 0.008(3)
O9 0.021(3) 0.059(4) 0.023(2) 0.007(3) -0.009(2) -0.002(3)
C6 0.012(2) 0.030(3) 0.010(2) 0.003(2) -0.0008(18) -0.003(2)
K2 0.0134(6) 0.0456(9) 0.0113(5) 0.0056(6) 0.0028(4) 0.0010(6)
O11 0.0189(19) 0.046(3) 0.0121(17) 0.0057(19) -0.0033(14) -0.008(2)
O12 0.021(2) 0.046(3) 0.0141(17) 0.0021(19) -0.0043(15) -0.001(2)
O14 0.020(2) 0.044(3) 0.0151(18) -0.0022(19) -0.0035(15) 0.001(2)
O13 0.0139(18) 0.041(3) 0.0158(17) -0.0013(19) -0.0025(14) 0.0022(18)
O8 0.014(2) 0.050(3) 0.025(2) 0.009(2) 0.0017(18) -0.012(2)
O7 0.012(2) 0.054(3) 0.022(2) 0.009(2) -0.0018(17) -0.011(2)

loop_
_atom_type_symbol
_atom_type_description
_atom_type_scat_dispersion_real
_atom_type_scat_dispersion_imag
_atom_type_scat_source
C C 0.0033 0.0016 'International Tables Vol C Tables 4.2.6.8 and 6.1.1.4'
H H 0.0000 0.0000 'International Tables Vol C Tables 4.2.6.8 and 6.1.1.4'
K K 0.2009 0.2494 'International Tables Vol C Tables 4.2.6.8 and 6.1.1.4'
N N 0.0061 0.0033 'International Tables Vol C Tables 4.2.6.8 and 6.1.1.4'
O O 0.0106 0.0060 'International Tables Vol C Tables 4.2.6.8 and 6.1.1.4'

loop_
_geom_angle_atom_site_label_1
_geom_angle_atom_site_label_2
_geom_angle_atom_site_label_3
_geom_angle
_geom_angle_site_symmetry_1
_geom_angle_site_symmetry_3
O2 K1 N11 94.65(11) . 2_644
O2 K1 K2 41.81(7) . .
O2 K1 O12 72.27(11) . .
N11 K1 K2 63.76(8) 2_644 .
N11 K1 O12 75.96(12) 2_644 .
O5 K1 O2 116.64(11) 2_644 .
O5 K1 N11 22.33(11) 2_644 2_644
O5 K1 O6 45.01(10) 2_644 2_644
O5 K1 N6 103.42(12) 2_644 2_655
O5 K1 K2 84.95(8) 2_644 .
O5 K1 O12 87.39(11) 2_644 .
O5 K1 O13 137.66(14) 2_644 .
O3 K1 O2 55.12(11) . .
O3 K1 N11 137.79(14) . 2_644
O3 K1 O5 148.27(15) . 2_644
O3 K1 O6 120.71(13) . 2_644
O3 K1 N6 87.37(12) . 2_655
O3 K1 K2 96.54(9) . .
O3 K1 O12 114.12(11) . .
O3 K1 O14 74.07(13) . .
O3 K1 O13 73.91(13) . .
O6 K1 O2 72.18(10) 2_644 .
O6 K1 N11 22.69(10) 2_644 2_644
O6 K1 K2 43.04(8) 2_644 .
O6 K1 O12 66.58(12) 2_644 .
N6 K1 O2 139.41(11) 2_655 .
N6 K1 N11 125.69(12) 2_655 2_644
N6 K1 O6 148.33(11) 2_655 2_644
N6 K1 K2 157.20(12) 2_655 .
N6 K1 O12 117.83(14) 2_655 .
O12 K1 K2 40.47(8) . .
O14 K1 O2 89.44(13) . .
O14 K1 N11 77.35(12) . 2_644
O14 K1 O5 75.33(13) . 2_644
O14 K1 O6 80.80(13) . 2_644
O14 K1 N6 94.82(14) . 2_655
O14 K1 K2 107.87(9) . .
O14 K1 O12 146.02(12) . .
O14 K1 O13 146.25(11) . .
O13 K1 O2 80.92(12) . .
O13 K1 N11 135.34(13) . 2_644
O13 K1 O6 125.47(12) . 2_644
O13 K1 N6 73.36(13) . 2_655
O13 K1 K2 86.12(8) . .
O13 K1 O12 60.27(11) . .
N2 O2 K1 146.5(4) . .
N2 O2 K2 102.4(3) . .
K2 O2 K1 91.71(11) . .
C8 N18 N17 102.4(4) . .
O5 N11 K1 56.7(2) . 2_654
O5 N11 C6 116.9(4) . .
O6 N11 K1 65.8(3) . 2_654
O6 N11 O5 122.4(4) . .
O6 N11 C6 120.7(4) . .
C6 N11 K1 173.2(3) . 2_654
N11 O5 K1 101.0(3) . 2_654
N16 N15 K2 136.7(3) . .
C8 N15 N16 102.3(4) . .
C8 N15 K2 120.7(3) . .
N4 N5 C4 119.8(4) . .
C1 N5 N4 113.3(4) . .
C1 N5 C4 126.9(4) . .
N2 O1 K2 91.7(3) . .
H10A N10 H10B 120.0 . .
C5 N10 H10A 120.0 . .
C5 N10 H10B 120.0 . .
N8 N7 N6 109.9(4) . .
N3 O3 K1 151.2(3) . .
C3 N4 N5 104.0(4) . .
N11 O6 K1 91.5(3) . 2_654
N11 O6 K2 151.5(4) . 2_654
K2 O6 K1 93.22(12) 2_654 2_654
C7 N13 N14 104.5(4) . .
C7 N13 K2 135.3(3) . .
N14 N13 K2 119.9(3) . .
N13 C7 N12 114.9(5) . .
N13 C7 C6 112.9(4) . .
C6 C7 N12 132.2(4) . .
N13 N14 C8 118.9(4) . .
C5 N14 N13 113.4(4) . .
C5 N14 C8 127.6(4) . .
O10 N12 C7 121.2(6) . .
O10 N12 O9 123.5(8) . .
O10 N12 O8 39.4(6) . .
O10 N12 O7 97.6(7) . .
O9 N12 C7 113.5(6) . .
O8 N12 C7 117.2(6) . .
O8 N12 O9 103.1(7) . .
O8 N12 O7 121.4(6) . .
O7 N12 C7 120.1(6) . .
O7 N12 O9 64.2(6) . .
N16 N17 N18 110.1(4) . .
H1A N1 H1B 120.0 . .
C1 N1 H1A 120.0 . .
C1 N1 H1B 120.0 . .
O4 N3 O3 125.1(4) . .
O4 N3 C3 117.8(4) . .
O3 N3 C3 117.1(5) . .
O2 N2 C2 119.5(4) . .
O2 N2 K2 56.3(2) . .
O1 N2 O2 122.7(4) . .
O1 N2 C2 117.8(4) . .
O1 N2 K2 66.4(2) . .
C2 N2 K2 175.5(4) . .
N7 N6 K1 108.3(3) . 2_645
C4 N6 K1 149.3(3) . 2_645
C4 N6 N7 102.2(4) . .
N17 N16 N15 109.9(4) . .
N7 N8 N9 109.6(4) . .
N10 C5 N14 123.9(4) . .
N10 C5 C6 132.5(5) . .
N14 C5 C6 103.6(4) . .
N18 C8 N14 122.4(4) . .
N15 C8 N18 115.3(4) . .
N15 C8 N14 122.3(5) . .
N4 C3 N3 116.3(4) . .
N4 C3 C2 113.4(4) . .
C2 C3 N3 130.1(4) . .
C4 N9 N8 102.6(4) . .
N2 C2 C3 130.4(4) . .
N2 C2 C1 124.5(5) . .
C3 C2 C1 105.0(4) . .
N6 C4 N5 123.3(4) . .
N9 C4 N5 121.1(4) . .
N9 C4 N6 115.6(4) . .
N5 C1 C2 104.3(4) . .
N1 C1 N5 123.3(4) . .
N1 C1 C2 132.4(5) . .
N11 C6 C5 122.8(5) . .
C7 C6 N11 131.7(4) . .
C7 C6 C5 105.5(4) . .
O2 K2 K1 46.48(8) . .
O2 K2 N15 119.49(11) . .
O2 K2 O1 43.23(10) . .
O2 K2 O6 76.45(11) . 2_644
O2 K2 N13 171.19(15) . .
O2 K2 N2 21.36(10) . .
O2 K2 O8 132.83(17) . .
O2 K2 O7 119.5(2) . 2_644
N15 K2 K1 150.98(10) . .
N15 K2 O1 76.26(11) . .
N15 K2 O6 163.33(11) . 2_644
N15 K2 N13 57.74(12) . .
N15 K2 N2 98.13(11) . .
N15 K2 O8 107.16(18) . .
N15 K2 O7 110.09(18) . 2_644
O1 K2 K1 85.66(7) . .
O1 K2 N2 21.88(10) . .
O1 K2 O8 172.8(2) . .
O6 K2 K1 43.74(8) 2_644 .
O6 K2 O1 119.41(11) 2_644 .
O6 K2 N2 97.67(11) 2_644 .
O6 K2 O8 58.00(18) 2_644 .
O6 K2 O7 54.16(17) 2_644 2_644
N13 K2 K1 131.22(9) . .
N13 K2 O1 133.20(12) . .
N13 K2 O6 107.28(12) . 2_644
N13 K2 N2 154.39(13) . .
N13 K2 O8 49.47(17) . .
N13 K2 O7 68.3(2) . 2_644
N2 K2 K1 65.54(8) . .
O11 K2 K1 99.13(8) . .
O11 K2 O2 74.28(12) . .
O11 K2 N15 99.62(13) . .
O11 K2 O1 79.49(12) . .
O11 K2 O6 79.20(13) . 2_644
O11 K2 N13 114.05(13) . .
O11 K2 N2 75.73(12) . .
O11 K2 O8 105.8(2) . .
O11 K2 O7 64.88(19) . 2_644
O12 K2 K1 50.13(9) . .
O12 K2 O2 84.05(13) . .
O12 K2 N15 110.50(14) . .
O12 K2 O1 99.85(12) . .
O12 K2 O6 74.14(13) . 2_644
O12 K2 N13 89.28(13) . .
O12 K2 N2 92.09(12) . .
O12 K2 O11 148.90(12) . .
O12 K2 O8 73.1(2) . .
O12 K2 O7 109.62(17) . 2_644
O8 K2 K1 88.66(16) . .
O8 K2 N2 153.83(18) . .
O7 K2 K1 97.87(15) 2_644 .
O7 K2 O1 144.3(2) 2_644 .
O7 K2 N2 134.3(2) 2_644 .
O7 K2 O8 41.1(3) 2_644 .
K2 O11 H11A 113.0 . .
K2 O11 H11B 123.7 . .
H11A O11 H11B 108.5 . .
K1 O12 H12A 83.5 . .
K1 O12 H12B 89.5 . .
K2 O12 K1 89.40(13) . .
K2 O12 H12A 125.6 . .
K2 O12 H12B 125.5 . .
H12A O12 H12B 108.3 . .
K1 O14 H14A 109.5 . .
K1 O14 H14B 127.8 . .
H14A O14 H14B 105.3 . .
K1 O13 H13A 112.6 . .
K1 O13 H13B 138.1 . .
H13A O13 H13B 109.2 . .
N12 O8 K2 121.1(5) . .
N12 O7 K2 160.2(5) . 2_654

loop_
_geom_bond_atom_site_label_1
_geom_bond_atom_site_label_2
_geom_bond_distance
_geom_bond_site_symmetry_2
K1 O2 3.078(4) .
K1 N11 3.220(4) 2_644
K1 O5 2.740(4) 2_644
K1 O3 2.692(4) .
K1 O6 2.938(4) 2_644
K1 N6 2.826(5) 2_655
K1 K2 4.2426(17) .
K1 O12 3.256(4) .
K1 O14 2.722(5) .
K1 O13 2.750(4) .
O2 N2 1.239(5) .
O2 K2 2.830(4) .
N18 N17 1.351(6) .
N18 C8 1.324(7) .
N11 K1 3.220(4) 2_654
N11 O5 1.246(6) .
N11 O6 1.243(5) .
N11 C6 1.405(6) .
O5 K1 2.740(4) 2_654
N15 N16 1.359(6) .
N15 C8 1.321(7) .
N15 K2 2.869(5) .
N5 N4 1.377(6) .
N5 C4 1.417(6) .
N5 C1 1.375(6) .
O1 N2 1.239(6) .
O1 K2 3.047(4) .
N10 H10A 0.8600 .
N10 H10B 0.8600 .
N10 C5 1.314(7) .
N7 N6 1.366(6) .
N7 N8 1.323(6) .
O4 N3 1.211(6) .
O3 N3 1.236(6) .
N4 C3 1.308(6) .
O6 K1 2.938(4) 2_654
O6 K2 2.900(4) 2_654
N13 C7 1.303(6) .
N13 N14 1.375(6) .
N13 K2 2.885(4) .
C7 N12 1.447(7) .
C7 C6 1.402(7) .
N14 C5 1.371(6) .
N14 C8 1.405(6) .
N12 O10 1.164(10) .
N12 O9 1.294(10) .
N12 O8 1.249(10) .
N12 O7 1.261(9) .
N17 N16 1.309(6) .
N1 H1A 0.8600 .
N1 H1B 0.8600 .
N1 C1 1.322(7) .
N3 C3 1.454(6) .
N2 C2 1.405(6) .
N2 K2 3.323(4) .
N6 K1 2.826(5) 2_645
N6 C4 1.333(6) .
N8 N9 1.366(6) .
C5 C6 1.420(7) .
C3 C2 1.408(7) .
N9 C4 1.325(7) .
C2 C1 1.412(7) .
K2 O6 2.900(4) 2_644
K2 O11 2.801(5) .
K2 O12 2.754(5) .
K2 O8 3.242(9) .
K2 O7 3.011(8) 2_644
O11 H11A 0.8518 .
O11 H11B 0.8532 .
O12 H12A 0.8521 .
O12 H12B 0.8509 .
O14 H14A 0.8548 .
O14 H14B 0.8566 .
O13 H13A 0.8504 .
O13 H13B 0.8499 .
O7 K2 3.011(8) 2_654

loop_
_geom_torsion_atom_site_label_1
_geom_torsion_atom_site_label_2
_geom_torsion_atom_site_label_3
_geom_torsion_atom_site_label_4
_geom_torsion
_geom_torsion_site_symmetry_1
_geom_torsion_site_symmetry_4
K1 O2 N2 O1 -112.1(6) . .
K1 O2 N2 C2 69.1(9) . .
K1 O2 N2 K2 -112.7(6) . .
K1 O2 K2 N15 148.04(14) . .
K1 O2 K2 O1 149.1(2) . .
K1 O2 K2 O6 -37.26(13) . 2_644
K1 O2 K2 N13 78.8(8) . .
K1 O2 K2 N2 149.4(4) . .
K1 O2 K2 O11 -119.65(13) . .
K1 O2 K2 O12 37.83(12) . .
K1 O2 K2 O8 -22.4(4) . .
K1 O2 K2 O7 -71.4(2) . 2_644
K1 N11 O6 K2 -99.6(7) 2_654 2_654
K1 N11 C6 C7 162(3) 2_654 .
K1 N11 C6 C5 -16(4) 2_654 .
K1 O3 N3 O4 -82.0(8) . .
K1 O3 N3 C3 101.6(7) . .
K1 N6 C4 N5 4.6(12) 2_645 .
K1 N6 C4 N9 -174.0(5) 2_645 .
K1 K2 O8 N12 142.6(8) . .
O2 K1 O3 N3 -61.8(7) . .
O2 K1 K2 N15 -71.8(2) . .
O2 K1 K2 O1 -20.69(16) . .
O2 K1 K2 O6 121.7(2) . 2_644
O2 K1 K2 N13 -168.5(2) . .
O2 K1 K2 N2 -11.76(17) . .
O2 K1 K2 O11 57.92(15) . .
O2 K1 K2 O12 -127.37(17) . .
O2 K1 K2 O8 163.7(3) . .
O2 K1 K2 O7 123.6(2) . 2_644
O2 K1 O12 K2 33.79(10) . .
O2 N2 C2 C3 -4.2(10) . .
O2 N2 C2 C1 171.6(6) . .
O2 N2 K2 K1 23.9(3) . .
O2 N2 K2 N15 178.8(4) . .
O2 N2 K2 O1 179.4(6) . .
O2 N2 K2 O6 -6.5(4) . 2_644
O2 N2 K2 N13 160.5(4) . .
O2 N2 K2 O11 -83.3(4) . .
O2 N2 K2 O12 67.8(4) . .
O2 N2 K2 O8 13.7(7) . .
O2 N2 K2 O7 -52.6(4) . 2_644
O2 K2 O12 K1 -35.41(10) . .
O2 K2 O8 N12 158.7(7) . .
N18 N17 N16 N15 0.7(7) . .
N11 K1 O2 N2 156.5(6) 2_644 .
N11 K1 O2 K2 40.86(15) 2_644 .
N11 K1 O3 N3 -10.2(8) 2_644 .
N11 K1 K2 O2 -133.37(18) 2_644 .
N11 K1 K2 N15 154.9(2) 2_644 .
N11 K1 K2 O1 -154.05(15) 2_644 .
N11 K1 K2 O6 -11.71(18) 2_644 2_644
N11 K1 K2 N13 58.16(17) 2_644 .
N11 K1 K2 N2 -145.12(15) 2_644 .
N11 K1 K2 O11 -75.45(13) 2_644 .
N11 K1 K2 O12 99.27(15) 2_644 .
N11 K1 K2 O8 30.4(2) 2_644 .
N11 K1 K2 O7 -9.8(2) 2_644 2_644
N11 K1 O12 K2 -65.85(12) 2_644 .
O5 K1 O2 N2 160.5(6) 2_644 .
O5 K1 O2 K2 44.87(18) 2_644 .
O5 K1 O3 N3 23.2(8) 2_644 .
O5 K1 K2 O2 -140.73(17) 2_644 .
O5 K1 K2 N15 147.5(2) 2_644 .
O5 K1 K2 O1 -161.41(14) 2_644 .
O5 K1 K2 O6 -19.07(17) 2_644 2_644
O5 K1 K2 N13 50.80(17) 2_644 .
O5 K1 K2 N2 -152.48(15) 2_644 .
O5 K1 K2 O11 -82.81(13) 2_644 .
O5 K1 K2 O12 91.91(14) 2_644 .
O5 K1 K2 O8 23.0(2) 2_644 .
O5 K1 K2 O7 -17.1(2) 2_644 2_644
O5 K1 O12 K2 -85.27(12) 2_644 .
O5 N11 O6 K1 -1.4(6) . 2_654
O5 N11 O6 K2 -101.0(7) . 2_654
O5 N11 C6 C7 179.2(6) . .
O5 N11 C6 C5 0.8(9) . .
N15 K2 O12 K1 -154.71(10) . .
N15 K2 O8 N12 -12.6(9) . .
N5 N4 C3 N3 -176.2(5) . .
N5 N4 C3 C2 -0.2(7) . .
O1 N2 C2 C3 176.9(6) . .
O1 N2 C2 C1 -7.3(9) . .
O1 N2 K2 K1 -155.5(4) . .
O1 N2 K2 O2 -179.4(6) . .
O1 N2 K2 N15 -0.6(4) . .
O1 N2 K2 O6 174.1(3) . 2_644
O1 N2 K2 N13 -18.9(5) . .
O1 N2 K2 O11 97.3(3) . .
O1 N2 K2 O12 -111.6(3) . .
O1 N2 K2 O8 -165.7(6) . .
O1 N2 K2 O7 128.0(4) . 2_644
O1 K2 O12 K1 -75.80(11) . .
O1 K2 O8 N12 104.8(14) . .
N10 C5 C6 N11 -0.4(11) . .
N10 C5 C6 C7 -179.2(7) . .
N7 N6 C4 N5 179.3(6) . .
N7 N6 C4 N9 0.7(7) . .
N7 N8 N9 C4 -0.7(7) . .
O4 N3 C3 N4 -34.6(8) . .
O4 N3 C3 C2 150.2(6) . .
O3 K1 O2 N2 -55.3(6) . .
O3 K1 O2 K2 -171.0(2) . .
O3 K1 K2 O2 7.41(17) . .
O3 K1 K2 N15 -64.4(2) . .
O3 K1 K2 O1 -13.27(14) . .
O3 K1 K2 O6 129.07(18) . 2_644
O3 K1 K2 N13 -161.07(17) . .
O3 K1 K2 N2 -4.35(14) . .
O3 K1 K2 O11 65.33(13) . .
O3 K1 K2 O12 -119.96(15) . .
O3 K1 K2 O8 171.1(2) . .
O3 K1 K2 O7 131.0(2) . 2_644
O3 K1 O12 K2 70.58(15) . .
O3 N3 C3 N4 142.1(5) . .
O3 N3 C3 C2 -33.1(9) . .
N4 N5 C4 N6 3.4(9) . .
N4 N5 C4 N9 -178.1(5) . .
N4 N5 C1 N1 179.7(5) . .
N4 N5 C1 C2 -1.2(7) . .
N4 C3 C2 N2 176.0(6) . .
N4 C3 C2 C1 -0.5(7) . .
O6 K1 O2 N2 153.3(6) 2_644 .
O6 K1 O2 K2 37.60(13) 2_644 .
O6 K1 O3 N3 -29.8(7) 2_644 .
O6 K1 K2 O2 -121.7(2) 2_644 .
O6 K1 K2 N15 166.6(3) 2_644 .
O6 K1 K2 O1 -142.35(17) 2_644 .
O6 K1 K2 N13 69.9(2) 2_644 .
O6 K1 K2 N2 -133.42(18) 2_644 .
O6 K1 K2 O11 -63.74(16) 2_644 .
O6 K1 K2 O12 110.97(17) 2_644 .
O6 K1 K2 O8 42.1(3) 2_644 .
O6 K1 K2 O7 1.9(2) 2_644 2_644
O6 K1 O12 K2 -43.99(11) 2_644 .
O6 N11 O5 K1 1.5(6) . 2_654
O6 N11 C6 C7 0.0(10) . .
O6 N11 C6 C5 -178.4(6) . .
O6 K2 O12 K1 42.16(10) 2_644 .
O6 K2 O8 N12 175.7(10) 2_644 .
N13 C7 N12 O10 30.3(11) . .
N13 C7 N12 O9 -135.0(7) . .
N13 C7 N12 O8 -14.9(10) . .
N13 C7 N12 O7 152.3(7) . .
N13 C7 C6 N11 -179.7(6) . .
N13 C7 C6 C5 -1.1(7) . .
N13 N14 C5 N10 179.6(5) . .
N13 N14 C5 C6 -0.5(7) . .
N13 N14 C8 N18 -179.6(5) . .
N13 N14 C8 N15 1.9(8) . .
N13 K2 O12 K1 150.36(11) . .
N13 K2 O8 N12 -9.9(7) . .
C7 N13 N14 C5 -0.2(7) . .
C7 N13 N14 C8 178.8(5) . .
C7 N13 K2 K1 -36.4(6) . .
C7 N13 K2 O2 -107.5(9) . .
C7 N13 K2 N15 178.3(6) . .
C7 N13 K2 O1 -169.6(5) . .
C7 N13 K2 O6 6.4(6) . 2_644
C7 N13 K2 N2 -160.1(5) . .
C7 N13 K2 O11 92.0(6) . .
C7 N13 K2 O12 -66.8(6) . .
C7 N13 K2 O8 1.4(6) . .
C7 N13 K2 O7 44.7(6) . 2_644
C7 N12 O8 K2 16.9(11) . .
C7 N12 O7 K2 30(2) . 2_654
N14 N13 C7 N12 179.4(5) . .
N14 N13 C7 C6 0.8(7) . .
N14 N13 K2 K1 150.5(3) . .
N14 N13 K2 O2 79.5(9) . .
N14 N13 K2 N15 5.2(4) . .
N14 N13 K2 O1 17.3(5) . .
N14 N13 K2 O6 -166.7(4) . 2_644
N14 N13 K2 N2 26.8(6) . .
N14 N13 K2 O11 -81.0(4) . .
N14 N13 K2 O12 120.2(4) . .
N14 N13 K2 O8 -171.7(5) . .
N14 N13 K2 O7 -128.3(4) . 2_644
N14 C5 C6 N11 179.6(5) . .
N14 C5 C6 C7 0.9(6) . .
N12 C7 C6 N11 2.0(12) . .
N12 C7 C6 C5 -179.4(6) . .
N17 N18 C8 N15 0.2(7) . .
N17 N18 C8 N14 -178.4(5) . .
N3 C3 C2 N2 -8.7(11) . .
N3 C3 C2 C1 174.8(6) . .
N2 O2 K2 K1 -149.4(4) . .
N2 O2 K2 N15 -1.3(4) . .
N2 O2 K2 O1 -0.3(3) . .
N2 O2 K2 O6 173.4(4) . 2_644
N2 O2 K2 N13 -70.6(9) . .
N2 O2 K2 O11 91.0(4) . .
N2 O2 K2 O12 -111.6(4) . .
N2 O2 K2 O8 -171.8(4) . .
N2 O2 K2 O7 139.3(4) . 2_644
N2 O1 K2 K1 22.3(3) . .
N2 O1 K2 O2 0.3(3) . .
N2 O1 K2 N15 179.4(4) . .
N2 O1 K2 O6 -6.7(4) . 2_644
N2 O1 K2 N13 168.9(3) . .
N2 O1 K2 O11 -77.9(3) . .
N2 O1 K2 O12 70.5(4) . .
N2 O1 K2 O8 60.2(17) . .
N2 O1 K2 O7 -75.2(4) . 2_644
N2 C2 C1 N5 -175.8(6) . .
N2 C2 C1 N1 3.2(11) . .
N2 K2 O12 K1 -55.22(11) . .
N2 K2 O8 N12 152.0(6) . .
N6 K1 O2 N2 -29.4(7) 2_655 .
N6 K1 O2 K2 -145.13(18) 2_655 .
N6 K1 O3 N3 134.7(7) 2_655 .
N6 K1 K2 O2 106.3(3) 2_655 .
N6 K1 K2 N15 34.5(3) 2_655 .
N6 K1 K2 O1 85.6(2) 2_655 .
N6 K1 K2 O6 -132.1(3) 2_655 2_644
N6 K1 K2 N13 -62.2(3) 2_655 .
N6 K1 K2 N2 94.5(3) 2_655 .
N6 K1 K2 O11 164.2(2) 2_655 .
N6 K1 K2 O12 -21.1(2) 2_655 .
N6 K1 K2 O8 -90.0(3) 2_655 .
N6 K1 K2 O7 -130.2(3) 2_655 2_644
N6 K1 O12 K2 170.92(11) 2_655 .
N6 N7 N8 N9 1.1(7) . .
N16 N15 C8 N18 0.1(7) . .
N16 N15 C8 N14 178.8(5) . .
N16 N15 K2 K1 64.4(7) . .
N16 N15 K2 O2 12.1(6) . .
N16 N15 K2 O1 11.4(5) . .
N16 N15 K2 O6 -149.7(5) . 2_644
N16 N15 K2 N13 -177.6(6) . .
N16 N15 K2 N2 11.6(6) . .
N16 N15 K2 O11 -65.2(6) . .
N16 N15 K2 O12 106.9(5) . .
N16 N15 K2 O8 -175.2(6) . .
N16 N15 K2 O7 -131.8(6) . 2_644
N8 N7 N6 K1 176.1(4) . 2_645
N8 N7 N6 C4 -1.1(6) . .
N8 N9 C4 N5 -178.7(5) . .
N8 N9 C4 N6 0.0(7) . .
C5 N14 C8 N18 -0.7(9) . .
C5 N14 C8 N15 -179.2(6) . .
C8 N18 N17 N16 -0.5(6) . .
C8 N15 N16 N17 -0.5(7) . .
C8 N15 K2 K1 -122.3(4) . .
C8 N15 K2 O2 -174.6(4) . .
C8 N15 K2 O1 -175.3(5) . .
C8 N15 K2 O6 23.7(8) . 2_644
C8 N15 K2 N13 -4.3(4) . .
C8 N15 K2 N2 -175.1(4) . .
C8 N15 K2 O11 108.1(4) . .
C8 N15 K2 O12 -79.7(5) . .
C8 N15 K2 O8 -1.9(5) . .
C8 N15 K2 O7 41.5(5) . 2_644
C8 N14 C5 N10 0.7(10) . .
C8 N14 C5 C6 -179.4(6) . .
C3 C2 C1 N5 0.9(6) . .
C3 C2 C1 N1 179.9(6) . .
C2 N2 K2 K1 44(5) . .
C2 N2 K2 O2 21(5) . .
C2 N2 K2 N15 -161(5) . .
C2 N2 K2 O1 -160(5) . .
C2 N2 K2 O6 14(5) . 2_644
C2 N2 K2 N13 -179(100) . .
C2 N2 K2 O11 -63(5) . .
C2 N2 K2 O12 88(5) . .
C2 N2 K2 O8 34(5) . .
C2 N2 K2 O7 -32(5) . 2_644
C4 N5 N4 C3 179.6(5) . .
C4 N5 C1 N1 1.2(10) . .
C4 N5 C1 C2 -179.7(6) . .
C1 N5 N4 C3 0.9(7) . .
C1 N5 C4 N6 -178.1(6) . .
C1 N5 C4 N9 0.4(9) . .
O10 N12 O8 K2 -90.0(11) . .
O10 N12 O7 K2 163.0(18) . 2_654
O9 N12 O8 K2 142.4(7) . .
O9 N12 O7 K2 -73.3(19) . 2_654
C6 N11 O5 K1 -177.7(4) . 2_654
C6 N11 O6 K1 177.8(5) . 2_654
C6 N11 O6 K2 78.2(9) . 2_654
C6 C7 N12 O10 -151.3(9) . .
C6 C7 N12 O9 43.4(10) . .
C6 C7 N12 O8 163.4(8) . .
C6 C7 N12 O7 -29.4(11) . .
K2 K1 O2 N2 115.7(7) . .
K2 K1 O3 N3 -67.8(7) . .
K2 O2 N2 O1 0.7(6) . .
K2 O2 N2 C2 -178.2(4) . .
K2 N15 N16 N17 173.6(4) . .
K2 N15 C8 N18 -175.2(4) . .
K2 N15 C8 N14 3.5(8) . .
K2 O1 N2 O2 -0.6(6) . .
K2 O1 N2 C2 178.3(5) . .
K2 N13 C7 N12 5.7(8) . .
K2 N13 C7 C6 -173.0(4) . .
K2 N13 N14 C5 174.8(4) . .
K2 N13 N14 C8 -6.2(6) . .
K2 N2 C2 C3 -24(5) . .
K2 N2 C2 C1 152(5) . .
O11 K2 O12 K1 10.1(2) . .
O11 K2 O8 N12 -118.3(8) . .
O12 K1 O2 N2 82.9(6) . .
O12 K1 O2 K2 -32.79(11) . .
O12 K1 O3 N3 -105.8(7) . .
O12 K1 K2 O2 127.37(17) . .
O12 K1 K2 N15 55.6(2) . .
O12 K1 K2 O1 106.68(14) . .
O12 K1 K2 O6 -110.97(17) . 2_644
O12 K1 K2 N13 -41.11(17) . .
O12 K1 K2 N2 115.61(15) . .
O12 K1 K2 O11 -174.71(13) . .
O12 K1 K2 O8 -68.9(2) . .
O12 K1 K2 O7 -109.0(2) . 2_644
O12 K2 O8 N12 94.2(9) . .
O14 K1 O2 N2 -126.2(6) . .
O14 K1 O2 K2 118.12(13) . .
O14 K1 O3 N3 39.0(7) . .
O14 K1 K2 O2 -67.92(16) . .
O14 K1 K2 N15 -139.7(2) . .
O14 K1 K2 O1 -88.60(13) . .
O14 K1 K2 O6 53.74(16) . 2_644
O14 K1 K2 N13 123.61(16) . .
O14 K1 K2 N2 -79.68(13) . .
O14 K1 K2 O11 -10.00(11) . .
O14 K1 K2 O12 164.71(13) . .
O14 K1 K2 O8 95.8(2) . .
O14 K1 K2 O7 55.7(2) . 2_644
O14 K1 O12 K2 -26.7(2) . .
O13 K1 O2 N2 21.3(6) . .
O13 K1 O2 K2 -94.35(13) . .
O13 K1 O3 N3 -151.8(7) . .
O13 K1 K2 O2 80.71(15) . .
O13 K1 K2 N15 8.9(2) . .
O13 K1 K2 O1 60.02(13) . .
O13 K1 K2 O6 -157.63(17) . 2_644
O13 K1 K2 N13 -87.77(16) . .
O13 K1 K2 N2 68.95(13) . .
O13 K1 K2 O11 138.63(11) . .
O13 K1 K2 O12 -46.66(13) . .
O13 K1 K2 O8 -115.6(2) . .
O13 K1 K2 O7 -155.7(2) . 2_644
O13 K1 O12 K2 123.32(14) . .
O8 N12 O7 K2 -163.3(16) . 2_654
O8 K2 O12 K1 102.85(19) . .
O7 N12 O8 K2 -150.1(7) . .
O7 K2 O12 K1 83.8(2) 2_644 .
O7 K2 O8 N12 -113.8(9) 2_644 .
